data_7710426
loop_
_publ_author_name
'Greijer, Bj\"orn H'
'Nestor, Gustav'
'Eriksson, Jan E.'
'Seisenbaeva, Gulaim A.'
'Kessler, Vadim G.'

_publ_section_title
;
 Factors influencing stoichiometry and stability of polyoxometalate -
 peptide complexes.
;
_journal_issue 24
_journal_name_full 'Dalton transactions (Cambridge, England : 2003)'
_journal_page_first 9511
_journal_page_last 9521
_journal_paper_doi 10.1039/d2dt00717g
_journal_volume 51
_journal_year 2022
_chemical_formula_sum 'C4 H23 Mo12 N2 Na0.5 O47 P'
_chemical_formula_weight 2044.99
_space_group_crystal_system orthorhombic
_space_group_IT_number 60
_space_group_name_Hall '-P 2n 2ab'
_space_group_name_H-M_alt 'P b c n'
_atom_sites_solution_hydrogens geom
_audit_creation_method SHELXL-2018/3
_audit_update_record
;
2022-02-10 deposited with the CCDC.	2022-06-07 downloaded from the CCDC.
;
_cell_angle_alpha 90
_cell_angle_beta 90
_cell_angle_gamma 90
_cell_formula_units_Z 8
_cell_length_a 12.765(3)
_cell_length_b 19.680(5)
_cell_length_c 37.663(10)
_cell_measurement_reflns_used 9952
_cell_measurement_temperature 296(2)
_cell_measurement_theta_max 28.21
_cell_measurement_theta_min 2.50
_cell_volume 9462(4)
_computing_cell_refinement 'Bruker SAINT'
_computing_data_collection 'Bruker APEX2'
_computing_data_reduction 'Bruker SAINT'
_computing_molecular_graphics 'Bruker SHELXTL'
_computing_publication_material 'Bruker SHELXTL'
_computing_structure_refinement 'SHELXL-2018/3 (Sheldrick, 2018)'
_computing_structure_solution 'SHELXS-97 (Sheldrick, 2008)'
_diffrn_ambient_temperature 296(2)
_diffrn_measured_fraction_theta_full 0.997
_diffrn_measured_fraction_theta_max 0.997
_diffrn_measurement_device_type 'Bruker SMART Apex-II CCD'
_diffrn_measurement_method 'omega scan'
_diffrn_radiation_type MoK\a
_diffrn_radiation_wavelength 0.71073
_diffrn_reflns_av_R_equivalents 0.0597
_diffrn_reflns_av_unetI/netI 0.0330
_diffrn_reflns_Laue_measured_fraction_full 0.997
_diffrn_reflns_Laue_measured_fraction_max 0.997
_diffrn_reflns_limit_h_max 15
_diffrn_reflns_limit_h_min -15
_diffrn_reflns_limit_k_max 23
_diffrn_reflns_limit_k_min -23
_diffrn_reflns_limit_l_max 44
_diffrn_reflns_limit_l_min -44
_diffrn_reflns_number 88347
_diffrn_reflns_point_group_measured_fraction_full 0.997
_diffrn_reflns_point_group_measured_fraction_max 0.997
_diffrn_reflns_theta_full 25.025
_diffrn_reflns_theta_max 25.025
_diffrn_reflns_theta_min 2.070
_diffrn_source 'sealed tube'
_exptl_absorpt_coefficient_mu 3.221
_exptl_absorpt_correction_T_max 0.718
_exptl_absorpt_correction_T_min 0.374
_exptl_absorpt_correction_type empirical
_exptl_absorpt_process_details 'Bruker SADABS'
_exptl_crystal_colour colorless
_exptl_crystal_density_diffrn 2.871
_exptl_crystal_density_meas ?
_exptl_crystal_density_method 'not measured'
_exptl_crystal_description rod
_exptl_crystal_F_000 7692
_exptl_crystal_size_max 0.380
_exptl_crystal_size_mid 0.180
_exptl_crystal_size_min 0.110
_exptl_transmission_factor_max 0.718
_exptl_transmission_factor_min 0.374
_refine_diff_density_max 2.700
_refine_diff_density_min -2.075
_refine_diff_density_rms 0.251
_refine_ls_extinction_method none
_refine_ls_goodness_of_fit_ref 1.078
_refine_ls_hydrogen_treatment constr
_refine_ls_matrix_type full
_refine_ls_number_parameters 611
_refine_ls_number_reflns 8333
_refine_ls_number_restraints 782
_refine_ls_restrained_S_all 1.044
_refine_ls_R_factor_all 0.0703
_refine_ls_R_factor_gt 0.0553
_refine_ls_shift/su_max 0.000
_refine_ls_shift/su_mean 0.000
_refine_ls_structure_factor_coef Fsqd
_refine_ls_weighting_details 'w=1/[\s^2^(Fo^2^)+(0.0948P)^2^+123.3002P] where P=(Fo^2^+2Fc^2^)/3'
_refine_ls_weighting_scheme calc
_refine_ls_wR_factor_gt 0.1763
_refine_ls_wR_factor_ref 0.1858
_reflns_Friedel_coverage 0.000
_reflns_number_gt 6480
_reflns_number_total 8333
_reflns_threshold_expression 'I > 2\s(I)'
_cod_data_source_file d2dt00717g2.cif
_cod_data_source_block Gly2TiMo_191206_0m
_cod_depositor_comments
;
The following automatic conversions were performed:

data item '_exptl_absorpt_correction_type' value 'Empirical' was
changed to 'empirical' in accordance with the
/home/data/users/saulius/crontab/automatic-downloads/rss-feeds/RSC/lib/dictionaries/cif_core.dic
dictionary named 'cif_core.dic' version 2.4.2 last updated on
2011-04-26.

data item '_exptl_crystal_density_meas' value 'not measured' was
changed to '?' -- the value is perceived as not measured.

Automatic conversion script
Id: cif_fix_values 7556 2019-12-06 15:28:31Z antanas 

 Adding full bibliography for 7710422--7710427.cif.
;
_cod_original_formula_sum 'C4 H23 Mo12 N2 Na0.50 O47 P'
_cod_database_code 7710426
_shelx_shelxl_version_number 2018/3
_shelx_space_group_comment
;
The symmetry employed for this shelxl refinement is uniquely defined
by the following loop, which should always be used as a source of
symmetry information in preference to the above space-group names.
They are only intended as comments.
;
_shelx_estimated_absorpt_t_min 0.374
_shelx_estimated_absorpt_t_max 0.718
_exptl_absorpt_special_details 'Bruker SADABS'

loop_
_space_group_symop_operation_xyz
'x, y, z'
'-x+1/2, -y+1/2, z+1/2'
'-x, y, -z+1/2'
'x+1/2, -y+1/2, -z'
'-x, -y, -z'
'x-1/2, y-1/2, -z-1/2'
'x, -y, z-1/2'
'-x-1/2, y-1/2, z'

loop_
_atom_site_label
_atom_site_type_symbol
_atom_site_fract_x
_atom_site_fract_y
_atom_site_fract_z
_atom_site_U_iso_or_equiv
_atom_site_adp_type
_atom_site_occupancy
_atom_site_site_symmetry_order
_atom_site_calc_flag
_atom_site_refinement_flags_posn
_atom_site_refinement_flags_adp
_atom_site_refinement_flags_occupancy
_atom_site_disorder_assembly
_atom_site_disorder_group
Mo1 Mo 0.60673(6) 0.30806(4) 0.11883(2) 0.0284(2) Uani 1 1 d . U . . .
Mo2 Mo 0.80408(7) 0.04152(4) 0.06689(2) 0.0310(2) Uani 1 1 d . U . . .
Mo3 Mo 0.42162(7) 0.22234(5) 0.16576(2) 0.0341(2) Uani 1 1 d . U . . .
Mo4 Mo 0.60490(7) -0.05145(4) 0.11827(3) 0.0331(2) Uani 1 1 d . U . . .
Mo5 Mo 0.80302(7) 0.21450(4) 0.06545(3) 0.0328(2) Uani 1 1 d . U . . .
Mo6 Mo 0.81753(7) 0.04105(5) 0.16480(2) 0.0355(2) Uani 1 1 d . U . . .
Mo7 Mo 0.42358(7) 0.03509(5) 0.16683(2) 0.0321(2) Uani 1 1 d . U . . .
Mo8 Mo 0.41284(7) 0.22181(4) 0.07533(2) 0.0317(2) Uani 1 1 d . U . . .
Mo9 Mo 0.63577(7) 0.13003(5) 0.21148(2) 0.0322(2) Uani 1 1 d . U . . .
Mo10 Mo 0.40952(7) 0.03432(5) 0.07661(2) 0.0335(2) Uani 1 1 d . U . . .
Mo11 Mo 0.82181(7) 0.21382(5) 0.16315(3) 0.0362(3) Uani 1 1 d . U . . .
Mo12 Mo 0.60901(7) 0.12586(5) 0.02348(2) 0.0362(2) Uani 1 1 d . U . . .
P1 P 0.61449(17) 0.12830(11) 0.11830(6) 0.0181(5) Uani 1 1 d . U . . .
O1 O 0.6787(5) 0.1280(3) 0.08365(16) 0.0237(12) Uani 1 1 d . U . . .
O2 O 0.6888(4) 0.1285(3) 0.15003(16) 0.0223(12) Uani 1 1 d . U . . .
O3 O 0.5451(4) 0.1920(3) 0.11926(15) 0.0220(11) Uani 1 1 d . U . . .
O4 O 0.5445(5) 0.0647(3) 0.11955(15) 0.0216(11) Uani 1 1 d . U . . .
O5 O 0.8486(5) 0.2083(4) 0.11351(18) 0.0319(14) Uani 1 1 d . U . . .
O6 O 0.6988(5) 0.2749(3) 0.08211(17) 0.0297(14) Uani 1 1 d . U . . .
O7 O 0.6956(5) -0.0177(3) 0.08284(19) 0.0337(14) Uani 1 1 d . U . . .
O8 O 0.8465(5) 0.0461(4) 0.11473(18) 0.0321(14) Uani 1 1 d . U . . .
O9 O 0.3523(5) 0.2364(3) 0.12211(18) 0.0325(14) Uani 1 1 d . U . . .
O10 O 0.3753(5) 0.1289(3) 0.07958(18) 0.0303(14) Uani 1 1 d . U . . .
O11 O 0.3502(5) 0.0222(3) 0.12287(18) 0.0323(14) Uani 1 1 d . U . . .
O12 O 0.7167(5) 0.1951(4) 0.02528(17) 0.0334(14) Uani 1 1 d . U . . .
O13 O 0.3884(5) 0.1296(3) 0.16444(19) 0.0309(14) Uani 1 1 d . U . . .
O14 O 0.7064(5) -0.0186(3) 0.15138(18) 0.0316(14) Uani 1 1 d . U . . .
O15 O 0.8682(5) 0.1278(3) 0.05738(19) 0.0329(14) Uani 1 1 d . U . . .
O16 O 0.4946(5) 0.3019(3) 0.08473(18) 0.0296(13) Uani 1 1 d . U . . .
O17 O 0.3174(6) 0.2538(4) 0.0496(2) 0.0456(18) Uani 1 1 d . U . . .
O18 O 0.7101(5) 0.2745(3) 0.15102(19) 0.0331(14) Uani 1 1 d . U . . .
O19 O 0.7181(6) 0.0595(4) 0.02535(18) 0.0373(15) Uani 1 1 d . U . . .
O20 O 0.5370(5) 0.1954(3) 0.19600(18) 0.0315(14) Uani 1 1 d . U . . .
O21 O 0.8861(5) 0.1271(3) 0.1696(2) 0.0335(14) Uani 1 1 d . U . . .
O22 O 0.5115(5) 0.0630(3) 0.04312(17) 0.0325(14) Uani 1 1 d . U . . .
O23 O 0.5383(5) 0.0624(3) 0.19645(17) 0.0299(13) Uani 1 1 d . U . . .
O24 O 0.5149(5) 0.1944(3) 0.04219(18) 0.0319(14) Uani 1 1 d . U . . .
O25 O 0.5025(5) 0.3027(3) 0.15537(18) 0.0327(14) Uani 1 1 d . U . . .
O26 O 0.8912(6) -0.0120(4) 0.0489(2) 0.0431(17) Uani 1 1 d . U . . .
O27 O 0.6274(7) -0.1347(4) 0.1179(2) 0.047(2) Uani 1 1 d . U . . .
O28 O 0.5002(5) -0.0458(3) 0.15542(19) 0.0330(14) Uani 1 1 d . U . . .
O29 O 0.7451(5) 0.0608(4) 0.20690(17) 0.0324(14) Uani 1 1 d . U . . .
O30 O 0.8925(6) 0.2679(4) 0.0480(2) 0.0428(18) Uani 1 1 d . U . . .
O31 O 0.6302(6) 0.3915(4) 0.1175(2) 0.0424(18) Uani 1 1 d . U . . .
O32 O 0.3136(6) 0.0040(4) 0.0508(2) 0.0473(19) Uani 1 1 d . U . . .
O33 O 0.6218(6) 0.1300(4) 0.2552(2) 0.049(2) Uani 1 1 d . U . . .
O34 O 0.4902(5) -0.0455(3) 0.08520(19) 0.0343(14) Uani 1 1 d . U . . .
O35 O 0.9153(6) 0.2662(4) 0.1778(2) 0.0507(19) Uani 1 1 d . U . . .
O36 O 0.7480(5) 0.1960(4) 0.20691(17) 0.0334(14) Uani 1 1 d . U . . .
O37 O 0.3382(6) 0.0041(4) 0.1966(2) 0.0449(18) Uani 1 1 d . U . . .
O38 O 0.3356(6) 0.2530(4) 0.1952(2) 0.0456(19) Uani 1 1 d . U . . .
O39 O 0.9106(6) -0.0125(4) 0.1791(2) 0.0470(19) Uani 1 1 d . U . . .
O40 O 0.5759(7) 0.1271(4) -0.0194(2) 0.050(2) Uani 1 1 d . U . . .
C3A C 1.1028(8) 0.1297(7) 0.0471(4) 0.054(3) Uani 1 1 d . U . . .
O3A O 1.0968(8) 0.0707(5) 0.0381(3) 0.076(3) Uani 1 1 d . U . . .
C4A C 1.1019(9) 0.1855(7) 0.0212(3) 0.049(3) Uani 1 1 d . U . . .
H4AA H 1.162471 0.214439 0.024668 0.059 Uiso 1 1 calc R U . . .
H4AB H 1.039196 0.212753 0.024181 0.059 Uiso 1 1 calc R U . . .
N1A N 1.1107(8) 0.1530(7) 0.0807(3) 0.068(3) Uani 1 1 d . U . . .
H1AA H 1.116475 0.195446 0.085803 0.082 Uiso 1 1 calc R U . . .
N2A N 1.1041(9) 0.1546(7) -0.0153(3) 0.067(3) Uani 1 1 d . U . . .
H2A1 H 1.103606 0.187478 -0.031534 0.101 Uiso 1 1 calc R U . . .
H2A2 H 1.161955 0.129763 -0.017804 0.101 Uiso 1 1 calc R U . . .
H2A3 H 1.048132 0.128207 -0.018254 0.101 Uiso 1 1 calc R U . . .
O2A O 1.1209(10) 0.1869(7) 0.1493(3) 0.094(3) Uani 1 1 d . U . . .
C1A C 1.1232(15) 0.1313(10) 0.1452(5) 0.083(3) Uani 1 1 d . U . . .
O1A O 1.1274(10) 0.0808(7) 0.1693(4) 0.101(3) Uani 1 1 d . U . . .
C2A C 1.1085(13) 0.0955(10) 0.1100(4) 0.080(4) Uani 1 1 d . U . . .
H2AC H 1.042149 0.071515 0.109473 0.096 Uiso 1 1 calc R U . . .
H2AD H 1.164515 0.063031 0.105965 0.096 Uiso 1 1 calc R U . . .
O1C O 1.3078(8) 0.1051(5) -0.0133(3) 0.071(3) Uani 1 1 d . . . . .
O2C O 0.9034(9) 0.0866(9) -0.0267(3) 0.110(4) Uani 1 1 d . U . . .
Na1 Na 1.000000 0.000000 0.000000 0.125(4) Uani 1 2 d S U P . .
Na2 Na 1.1258(11) 0.2606(7) 0.1919(4) 0.073(4) Uani 0.435(16) 1 d . U P . .
O3C O 0.6008(14) 0.1965(8) -0.0906(4) 0.136(6) Uani 1 1 d . . . . .
O4C O 0.8979(13) 0.1696(14) 0.2659(4) 0.186(9) Uani 1 1 d . . . . .

loop_
_atom_site_aniso_label
_atom_site_aniso_U_11
_atom_site_aniso_U_22
_atom_site_aniso_U_33
_atom_site_aniso_U_23
_atom_site_aniso_U_13
_atom_site_aniso_U_12
Mo1 0.0245(4) 0.0204(4) 0.0402(5) -0.0042(3) 0.0036(3) -0.0022(3)
Mo2 0.0305(5) 0.0308(5) 0.0318(5) -0.0025(4) 0.0084(4) 0.0093(4)
Mo3 0.0334(5) 0.0327(5) 0.0364(5) 0.0033(4) 0.0159(4) 0.0101(4)
Mo4 0.0277(5) 0.0200(4) 0.0517(6) 0.0018(4) 0.0026(4) 0.0025(3)
Mo5 0.0302(5) 0.0289(5) 0.0392(5) -0.0006(4) 0.0152(4) -0.0041(3)
Mo6 0.0343(5) 0.0382(5) 0.0340(5) -0.0044(4) -0.0094(4) 0.0148(4)
Mo7 0.0300(5) 0.0328(5) 0.0337(5) -0.0016(4) 0.0095(4) -0.0092(4)
Mo8 0.0265(4) 0.0300(5) 0.0386(5) -0.0021(4) -0.0097(4) 0.0067(3)
Mo9 0.0274(4) 0.0489(6) 0.0203(4) -0.0030(4) 0.0014(3) -0.0021(4)
Mo10 0.0337(5) 0.0310(5) 0.0357(5) 0.0008(4) -0.0128(4) -0.0084(4)
Mo11 0.0296(5) 0.0391(5) 0.0398(5) 0.0050(4) -0.0112(4) -0.0140(4)
Mo12 0.0292(5) 0.0574(6) 0.0218(5) 0.0002(4) 0.0003(3) 0.0046(4)
P1 0.0160(10) 0.0188(11) 0.0194(11) -0.0002(9) 0.0007(8) -0.0010(8)
O1 0.020(3) 0.027(3) 0.024(3) 0.000(2) 0.004(2) 0.001(2)
O2 0.016(3) 0.025(3) 0.025(3) -0.001(2) -0.002(2) 0.002(2)
O3 0.018(3) 0.022(3) 0.026(3) 0.000(2) 0.001(2) 0.003(2)
O4 0.020(3) 0.020(3) 0.025(3) 0.000(2) 0.001(2) -0.004(2)
O5 0.019(3) 0.038(4) 0.039(3) -0.003(3) 0.004(2) -0.004(3)
O6 0.028(3) 0.028(3) 0.033(3) 0.003(3) 0.008(3) -0.002(2)
O7 0.031(3) 0.029(3) 0.041(4) -0.004(3) -0.001(3) 0.002(3)
O8 0.024(3) 0.037(4) 0.035(3) 0.000(3) 0.001(2) 0.005(3)
O9 0.021(3) 0.033(4) 0.044(3) 0.004(3) 0.005(3) 0.003(3)
O10 0.027(3) 0.032(3) 0.032(4) 0.001(3) -0.002(3) 0.000(2)
O11 0.020(3) 0.033(4) 0.043(3) 0.004(3) 0.000(3) -0.004(3)
O12 0.032(3) 0.041(4) 0.027(3) 0.007(3) 0.007(3) 0.007(3)
O13 0.024(3) 0.033(3) 0.035(4) 0.003(3) 0.005(3) 0.002(2)
O14 0.034(3) 0.032(3) 0.030(3) 0.004(3) 0.001(3) 0.001(3)
O15 0.021(3) 0.039(3) 0.038(4) 0.005(3) 0.008(3) 0.003(2)
O16 0.025(3) 0.027(3) 0.036(4) 0.007(3) 0.003(3) 0.002(2)
O17 0.037(4) 0.044(4) 0.056(5) 0.002(4) -0.017(3) 0.010(3)
O18 0.030(3) 0.026(3) 0.043(4) -0.002(3) -0.001(3) -0.003(3)
O19 0.040(3) 0.043(4) 0.029(3) -0.010(3) 0.003(3) 0.003(3)
O20 0.031(3) 0.033(3) 0.031(3) -0.006(3) 0.006(3) 0.003(3)
O21 0.018(3) 0.043(3) 0.039(4) -0.002(3) -0.007(3) 0.001(2)
O22 0.035(3) 0.034(3) 0.028(3) -0.001(3) -0.005(3) 0.003(3)
O23 0.029(3) 0.031(3) 0.030(3) 0.003(3) 0.002(3) -0.002(3)
O24 0.029(3) 0.036(3) 0.031(3) 0.004(3) 0.001(3) 0.000(3)
O25 0.033(3) 0.028(3) 0.037(4) -0.006(3) 0.008(3) 0.002(3)
O26 0.038(4) 0.041(4) 0.050(4) -0.012(3) 0.008(3) 0.015(3)
O27 0.047(5) 0.024(3) 0.070(6) -0.001(3) -0.003(4) 0.006(3)
O28 0.032(3) 0.025(3) 0.042(4) 0.007(3) 0.000(3) -0.002(3)
O29 0.027(3) 0.041(4) 0.030(3) 0.001(3) -0.004(3) 0.003(3)
O30 0.041(4) 0.037(4) 0.050(5) 0.004(3) 0.019(3) -0.009(3)
O31 0.036(4) 0.026(3) 0.065(6) -0.001(3) 0.005(3) -0.004(3)
O32 0.046(4) 0.043(4) 0.053(5) -0.004(4) -0.020(4) -0.011(3)
O33 0.040(4) 0.084(6) 0.022(3) -0.007(3) 0.002(3) -0.001(4)
O34 0.035(3) 0.028(3) 0.040(4) -0.008(3) -0.004(3) -0.003(3)
O35 0.047(4) 0.058(5) 0.048(5) 0.003(4) -0.014(3) -0.026(3)
O36 0.033(3) 0.039(4) 0.029(3) -0.006(3) -0.005(3) -0.003(3)
O37 0.041(4) 0.044(4) 0.050(4) 0.002(3) 0.015(3) -0.015(3)
O38 0.039(4) 0.047(4) 0.051(4) -0.001(4) 0.022(3) 0.014(3)
O39 0.043(4) 0.052(4) 0.047(5) 0.001(4) -0.011(3) 0.019(3)
O40 0.052(5) 0.072(6) 0.027(3) -0.004(3) -0.003(3) 0.005(4)
C3A 0.024(5) 0.072(6) 0.066(6) 0.024(5) 0.011(5) 0.018(5)
O3A 0.061(5) 0.055(5) 0.114(8) 0.016(5) 0.029(5) 0.006(4)
C4A 0.040(6) 0.057(7) 0.050(6) 0.003(5) 0.001(5) -0.002(5)
N1A 0.041(6) 0.095(8) 0.068(5) 0.017(5) 0.000(5) -0.008(6)
N2A 0.065(7) 0.090(9) 0.046(5) -0.005(6) -0.003(5) 0.017(7)
O2A 0.094(3) 0.095(3) 0.094(3) -0.0006(10) 0.0001(10) -0.0002(10)
C1A 0.083(4) 0.084(4) 0.083(4) 0.0005(10) 0.0001(10) 0.0001(10)
O1A 0.100(4) 0.103(4) 0.100(4) 0.003(2) 0.000(2) 0.001(2)
C2A 0.071(9) 0.095(9) 0.073(6) 0.011(5) 0.011(8) 0.023(8)
O1C 0.074(7) 0.068(6) 0.070(7) 0.007(5) -0.011(5) 0.003(5)
O2C 0.085(8) 0.169(13) 0.076(7) 0.029(8) 0.045(5) 0.004(8)
Na1 0.114(7) 0.144(9) 0.117(8) -0.035(6) 0.057(6) 0.009(6)
Na2 0.072(4) 0.074(4) 0.073(4) 0.0002(10) -0.0005(10) -0.0001(10)
O3C 0.192(16) 0.115(12) 0.101(11) 0.034(9) -0.009(11) -0.055(11)
O4C 0.118(13) 0.35(3) 0.090(12) -0.018(15) -0.050(10) -0.007(16)

loop_
_atom_type_symbol
_atom_type_description
_atom_type_scat_dispersion_real
_atom_type_scat_dispersion_imag
_atom_type_scat_source
C C 0.0033 0.0016 'International Tables Vol C Tables 4.2.6.8 and 6.1.1.4'
H H 0.0000 0.0000 'International Tables Vol C Tables 4.2.6.8 and 6.1.1.4'
N N 0.0061 0.0033 'International Tables Vol C Tables 4.2.6.8 and 6.1.1.4'
O O 0.0106 0.0060 'International Tables Vol C Tables 4.2.6.8 and 6.1.1.4'
P P 0.1023 0.0942 'International Tables Vol C Tables 4.2.6.8 and 6.1.1.4'
Mo Mo -1.6832 0.6857 'International Tables Vol C Tables 4.2.6.8 and 6.1.1.4'
Na Na 0.0362 0.0249 'International Tables Vol C Tables 4.2.6.8 and 6.1.1.4'

loop_
_geom_angle_atom_site_label_1
_geom_angle_atom_site_label_2
_geom_angle_atom_site_label_3
_geom_angle
_geom_angle_site_symmetry_1
_geom_angle_site_symmetry_3
_geom_angle_publ_flag
O31 Mo1 O18 103.6(3) . . ?
O31 Mo1 O25 101.5(3) . . ?
O18 Mo1 O25 90.3(3) . . ?
O31 Mo1 O16 100.1(3) . . ?
O18 Mo1 O16 156.2(3) . . ?
O25 Mo1 O16 87.7(3) . . ?
O31 Mo1 O6 101.6(3) . . ?
O18 Mo1 O6 85.3(3) . . ?
O25 Mo1 O6 156.8(3) . . ?
O16 Mo1 O6 87.3(3) . . ?
O31 Mo1 O3 171.2(3) . . ?
O18 Mo1 O3 83.9(2) . . ?
O25 Mo1 O3 73.6(2) . . ?
O16 Mo1 O3 72.7(2) . . ?
O6 Mo1 O3 83.3(2) . . ?
O26 Mo2 O8 103.1(3) . . ?
O26 Mo2 O7 103.0(3) . . ?
O8 Mo2 O7 86.4(3) . . ?
O26 Mo2 O15 101.4(3) . . ?
O8 Mo2 O15 90.8(3) . . ?
O7 Mo2 O15 155.5(3) . . ?
O26 Mo2 O19 99.4(3) . . ?
O8 Mo2 O19 157.5(3) . . ?
O7 Mo2 O19 87.4(3) . . ?
O15 Mo2 O19 86.0(3) . . ?
O26 Mo2 O1 170.8(3) . . ?
O8 Mo2 O1 84.6(3) . . ?
O7 Mo2 O1 82.4(2) . . ?
O15 Mo2 O1 73.1(2) . . ?
O19 Mo2 O1 73.1(2) . . ?
O26 Mo2 Na1 28.8(3) . . ?
O8 Mo2 Na1 118.4(2) . . ?
O7 Mo2 Na1 125.4(2) . . ?
O15 Mo2 Na1 77.1(2) . . ?
O19 Mo2 Na1 82.6(2) . . ?
O1 Mo2 Na1 142.40(15) . . ?
O38 Mo3 O13 102.7(3) . . ?
O38 Mo3 O9 102.5(3) . . ?
O13 Mo3 O9 90.8(3) . . ?
O38 Mo3 O25 101.0(3) . . ?
O13 Mo3 O25 156.1(3) . . ?
O9 Mo3 O25 87.4(3) . . ?
O38 Mo3 O20 102.0(3) . . ?
O13 Mo3 O20 85.5(3) . . ?
O9 Mo3 O20 155.4(3) . . ?
O25 Mo3 O20 86.3(3) . . ?
O38 Mo3 O3 172.6(3) . . ?
O13 Mo3 O3 83.6(2) . . ?
O9 Mo3 O3 73.3(2) . . ?
O25 Mo3 O3 73.0(2) . . ?
O20 Mo3 O3 82.1(2) . . ?
O27 Mo4 O7 103.5(4) . . ?
O27 Mo4 O14 102.8(4) . . ?
O7 Mo4 O14 85.8(3) . . ?
O27 Mo4 O34 100.6(4) . . ?
O7 Mo4 O34 89.3(3) . . ?
O14 Mo4 O34 156.5(3) . . ?
O27 Mo4 O28 100.5(4) . . ?
O7 Mo4 O28 156.0(3) . . ?
O14 Mo4 O28 88.7(3) . . ?
O34 Mo4 O28 86.5(3) . . ?
O27 Mo4 O4 171.3(3) . . ?
O7 Mo4 O4 82.9(2) . . ?
O14 Mo4 O4 83.3(2) . . ?
O34 Mo4 O4 73.3(2) . . ?
O28 Mo4 O4 73.2(2) . . ?
O30 Mo5 O6 102.4(3) . . ?
O30 Mo5 O5 101.8(3) . . ?
O6 Mo5 O5 86.5(3) . . ?
O30 Mo5 O12 101.9(4) . . ?
O6 Mo5 O12 89.0(3) . . ?
O5 Mo5 O12 156.3(3) . . ?
O30 Mo5 O15 101.4(3) . . ?
O6 Mo5 O15 156.2(3) . . ?
O5 Mo5 O15 87.8(3) . . ?
O12 Mo5 O15 87.0(3) . . ?
O30 Mo5 O1 172.2(3) . . ?
O6 Mo5 O1 83.6(2) . . ?
O5 Mo5 O1 83.5(3) . . ?
O12 Mo5 O1 72.9(2) . . ?
O15 Mo5 O1 72.8(2) . . ?
O39 Mo6 O29 101.9(4) . . ?
O39 Mo6 O14 103.0(4) . . ?
O29 Mo6 O14 89.2(3) . . ?
O39 Mo6 O21 101.6(4) . . ?
O29 Mo6 O21 87.8(3) . . ?
O14 Mo6 O21 155.3(3) . . ?
O39 Mo6 O8 102.3(3) . . ?
O29 Mo6 O8 155.8(3) . . ?
O14 Mo6 O8 85.1(3) . . ?
O21 Mo6 O8 87.7(3) . . ?
O39 Mo6 O2 172.7(3) . . ?
O29 Mo6 O2 73.4(2) . . ?
O14 Mo6 O2 82.7(2) . . ?
O21 Mo6 O2 72.9(2) . . ?
O8 Mo6 O2 82.5(2) . . ?
O37 Mo7 O13 103.5(3) . . ?
O37 Mo7 O23 102.1(3) . . ?
O13 Mo7 O23 86.2(3) . . ?
O37 Mo7 O28 100.3(3) . . ?
O13 Mo7 O28 156.3(3) . . ?
O23 Mo7 O28 88.5(3) . . ?
O37 Mo7 O11 102.2(3) . . ?
O13 Mo7 O11 88.5(3) . . ?
O23 Mo7 O11 155.7(3) . . ?
O28 Mo7 O11 86.9(3) . . ?
O37 Mo7 O4 171.9(3) . . ?
O13 Mo7 O4 83.2(2) . . ?
O23 Mo7 O4 82.7(2) . . ?
O28 Mo7 O4 73.2(2) . . ?
O11 Mo7 O4 73.1(2) . . ?
O17 Mo8 O24 103.1(3) . . ?
O17 Mo8 O10 103.1(3) . . ?
O24 Mo8 O10 87.4(3) . . ?
O17 Mo8 O16 101.1(3) . . ?
O24 Mo8 O16 88.9(3) . . ?
O10 Mo8 O16 155.7(3) . . ?
O17 Mo8 O9 100.4(3) . . ?
O24 Mo8 O9 156.6(3) . . ?
O10 Mo8 O9 88.0(3) . . ?
O16 Mo8 O9 85.9(3) . . ?
O17 Mo8 O3 170.2(3) . . ?
O24 Mo8 O3 84.4(2) . . ?
O10 Mo8 O3 83.5(2) . . ?
O16 Mo8 O3 72.3(2) . . ?
O9 Mo8 O3 72.3(2) . . ?
O33 Mo9 O20 103.6(3) . . ?
O33 Mo9 O23 103.0(3) . . ?
O20 Mo9 O23 87.1(3) . . ?
O33 Mo9 O36 99.7(3) . . ?
O20 Mo9 O36 90.5(3) . . ?
O23 Mo9 O36 157.2(3) . . ?
O33 Mo9 O29 99.4(3) . . ?
O20 Mo9 O29 157.0(3) . . ?
O23 Mo9 O29 87.3(3) . . ?
O36 Mo9 O29 86.0(3) . . ?
O33 Mo9 O2 169.8(3) . . ?
O20 Mo9 O2 84.3(2) . . ?
O23 Mo9 O2 83.7(2) . . ?
O36 Mo9 O2 73.5(2) . . ?
O29 Mo9 O2 72.9(2) . . ?
O32 Mo10 O22 102.8(4) . . ?
O32 Mo10 O34 101.5(3) . . ?
O22 Mo10 O34 89.3(3) . . ?
O32 Mo10 O11 101.2(4) . . ?
O22 Mo10 O11 155.9(3) . . ?
O34 Mo10 O11 87.5(3) . . ?
O32 Mo10 O10 102.3(3) . . ?
O22 Mo10 O10 84.6(3) . . ?
O34 Mo10 O10 156.1(3) . . ?
O11 Mo10 O10 88.7(3) . . ?
O32 Mo10 O4 171.9(3) . . ?
O22 Mo10 O4 83.3(2) . . ?
O34 Mo10 O4 73.0(2) . . ?
O11 Mo10 O4 73.0(2) . . ?
O10 Mo10 O4 83.4(2) . . ?
O35 Mo11 O5 103.4(4) . . ?
O35 Mo11 O21 101.7(4) . . ?
O5 Mo11 O21 89.8(3) . . ?
O35 Mo11 O18 103.0(4) . . ?
O5 Mo11 O18 86.3(3) . . ?
O21 Mo11 O18 155.2(3) . . ?
O35 Mo11 O36 100.3(4) . . ?
O5 Mo11 O36 156.3(3) . . ?
O21 Mo11 O36 86.5(3) . . ?
O18 Mo11 O36 87.3(3) . . ?
O35 Mo11 O2 171.5(3) . . ?
O5 Mo11 O2 83.5(3) . . ?
O21 Mo11 O2 73.1(2) . . ?
O18 Mo11 O2 82.1(2) . . ?
O36 Mo11 O2 73.0(2) . . ?
O40 Mo12 O22 102.7(4) . . ?
O40 Mo12 O19 103.3(4) . . ?
O22 Mo12 O19 91.0(3) . . ?
O40 Mo12 O12 101.7(4) . . ?
O22 Mo12 O12 155.1(3) . . ?
O19 Mo12 O12 87.8(3) . . ?
O40 Mo12 O24 100.7(3) . . ?
O22 Mo12 O24 84.6(3) . . ?
O19 Mo12 O24 156.0(3) . . ?
O12 Mo12 O24 86.4(3) . . ?
O40 Mo12 O1 173.0(3) . . ?
O22 Mo12 O1 83.6(2) . . ?
O19 Mo12 O1 73.2(2) . . ?
O12 Mo12 O1 72.3(2) . . ?
O24 Mo12 O1 82.9(2) . . ?
O2 P1 O3 109.8(3) . . ?
O2 P1 O4 109.8(3) . . ?
O3 P1 O4 109.2(3) . . ?
O2 P1 O1 109.4(4) . . ?
O3 P1 O1 109.3(3) . . ?
O4 P1 O1 109.3(3) . . ?
P1 O1 Mo2 125.2(3) . . ?
P1 O1 Mo5 125.7(3) . . ?
Mo2 O1 Mo5 89.3(2) . . ?
P1 O1 Mo12 126.4(3) . . ?
Mo2 O1 Mo12 89.3(2) . . ?
Mo5 O1 Mo12 89.3(2) . . ?
P1 O2 Mo9 125.2(3) . . ?
P1 O2 Mo11 126.4(3) . . ?
Mo9 O2 Mo11 89.6(2) . . ?
P1 O2 Mo6 126.5(3) . . ?
Mo9 O2 Mo6 88.8(2) . . ?
Mo11 O2 Mo6 88.33(19) . . ?
P1 O3 Mo1 125.7(3) . . ?
P1 O3 Mo3 126.3(3) . . ?
Mo1 O3 Mo3 89.1(2) . . ?
P1 O3 Mo8 125.5(3) . . ?
Mo1 O3 Mo8 89.6(2) . . ?
Mo3 O3 Mo8 88.91(19) . . ?
P1 O4 Mo4 125.8(3) . . ?
P1 O4 Mo7 125.9(3) . . ?
Mo4 O4 Mo7 89.44(19) . . ?
P1 O4 Mo10 126.1(3) . . ?
Mo4 O4 Mo10 88.87(19) . . ?
Mo7 O4 Mo10 88.74(19) . . ?
Mo11 O5 Mo5 151.0(4) . . ?
Mo5 O6 Mo1 151.5(4) . . ?
Mo4 O7 Mo2 152.0(4) . . ?
Mo2 O8 Mo6 151.6(4) . . ?
Mo3 O9 Mo8 125.5(3) . . ?
Mo8 O10 Mo10 150.9(4) . . ?
Mo10 O11 Mo7 125.1(3) . . ?
Mo5 O12 Mo12 125.3(3) . . ?
Mo3 O13 Mo7 153.0(4) . . ?
Mo4 O14 Mo6 152.2(4) . . ?
Mo2 O15 Mo5 124.8(3) . . ?
Mo8 O16 Mo1 125.2(3) . . ?
Mo1 O18 Mo11 151.8(4) . . ?
Mo12 O19 Mo2 124.4(3) . . ?
Mo9 O20 Mo3 150.9(4) . . ?
Mo11 O21 Mo6 125.6(3) . . ?
Mo10 O22 Mo12 154.1(4) . . ?
Mo9 O23 Mo7 150.0(4) . . ?
Mo8 O24 Mo12 150.3(4) . . ?
Mo1 O25 Mo3 124.2(3) . . ?
Mo2 O26 Na1 130.9(4) . . ?
Mo7 O28 Mo4 124.2(3) . . ?
Mo6 O29 Mo9 124.7(3) . . ?
Mo10 O34 Mo4 124.8(3) . . ?
Mo11 O35 Na2 137.6(6) . . ?
Mo11 O36 Mo9 123.9(3) . . ?
Mo3 O38 Na2 130.1(6) . 1_455 ?
O3A C3A N1A 126.3(14) . . ?
O3A C3A C4A 122.0(14) . . ?
N1A C3A C4A 111.7(13) . . ?
C3A O3A Na1 140.4(10) . . ?
C3A C4A N2A 107.8(12) . . ?
C3A C4A H4AA 110.2 . . ?
N2A C4A H4AA 110.2 . . ?
C3A C4A H4AB 110.2 . . ?
N2A C4A H4AB 110.2 . . ?
H4AA C4A H4AB 108.5 . . ?
C3A N1A C2A 114.1(14) . . ?
C3A N1A H1AA 122.9 . . ?
C2A N1A H1AA 122.9 . . ?
C4A N2A H2A1 109.5 . . ?
C4A N2A H2A2 109.5 . . ?
H2A1 N2A H2A2 109.5 . . ?
C4A N2A H2A3 109.5 . . ?
H2A1 N2A H2A3 109.5 . . ?
H2A2 N2A H2A3 109.5 . . ?
C1A O2A Na2 140.1(16) . . ?
O2A C1A O1A 130(2) . . ?
O2A C1A C2A 125.5(19) . . ?
O1A C1A C2A 104.6(16) . . ?
O2A C1A Na2 26.6(11) . . ?
O1A C1A Na2 102.9(12) . . ?
C2A C1A Na2 151.9(13) . . ?
C1A C2A N1A 106.0(15) . . ?
C1A C2A H2AC 110.5 . . ?
N1A C2A H2AC 110.5 . . ?
C1A C2A H2AD 110.5 . . ?
N1A C2A H2AD 110.5 . . ?
H2AC C2A H2AD 108.7 . . ?
O26 Na1 O26 180.0 . 5_755 ?
O26 Na1 O2C 95.7(3) . . ?
O26 Na1 O2C 84.3(3) 5_755 . ?
O26 Na1 O2C 84.3(3) . 5_755 ?
O26 Na1 O2C 95.7(3) 5_755 5_755 ?
O2C Na1 O2C 180.0 . 5_755 ?
O26 Na1 O3A 96.3(3) . 5_755 ?
O26 Na1 O3A 83.7(3) 5_755 5_755 ?
O2C Na1 O3A 83.8(5) . 5_755 ?
O2C Na1 O3A 96.2(5) 5_755 5_755 ?
O26 Na1 O3A 83.7(3) . . ?
O26 Na1 O3A 96.3(3) 5_755 . ?
O2C Na1 O3A 96.2(5) . . ?
O2C Na1 O3A 83.8(5) 5_755 . ?
O3A Na1 O3A 180.0 5_755 . ?
O26 Na1 Mo2 159.67(18) . 5_755 ?
O26 Na1 Mo2 20.33(18) 5_755 5_755 ?
O2C Na1 Mo2 103.3(3) . 5_755 ?
O2C Na1 Mo2 76.7(3) 5_755 5_755 ?
O3A Na1 Mo2 78.8(2) 5_755 5_755 ?
O3A Na1 Mo2 101.2(2) . 5_755 ?
O26 Na1 Mo2 20.33(18) . . ?
O26 Na1 Mo2 159.67(18) 5_755 . ?
O2C Na1 Mo2 76.7(3) . . ?
O2C Na1 Mo2 103.3(3) 5_755 . ?
O3A Na1 Mo2 101.2(2) 5_755 . ?
O3A Na1 Mo2 78.8(2) . . ?
Mo2 Na1 Mo2 180.0 5_755 . ?
O2A Na2 O4C 89.3(8) . 3_755 ?
O2A Na2 O38 91.5(6) . 1_655 ?
O4C Na2 O38 93.0(6) 3_755 1_655 ?
O2A Na2 O35 81.7(6) . . ?
O4C Na2 O35 92.0(6) 3_755 . ?
O38 Na2 O35 171.5(7) 1_655 . ?
O2A Na2 C1A 13.3(5) . . ?
O4C Na2 C1A 76.3(7) 3_755 . ?
O38 Na2 C1A 89.5(6) 1_655 . ?
O35 Na2 C1A 85.0(6) . . ?

loop_
_geom_bond_atom_site_label_1
_geom_bond_atom_site_label_2
_geom_bond_distance
_geom_bond_site_symmetry_2
_geom_bond_publ_flag
Mo1 O31 1.669(7) . ?
Mo1 O18 1.910(7) . ?
Mo1 O25 1.917(7) . ?
Mo1 O16 1.927(7) . ?
Mo1 O6 1.929(6) . ?
Mo1 O3 2.415(6) . ?
Mo2 O26 1.674(7) . ?
Mo2 O8 1.883(7) . ?
Mo2 O7 1.907(7) . ?
Mo2 O15 1.919(7) . ?
Mo2 O19 1.943(7) . ?
Mo2 O1 2.419(6) . ?
Mo2 Na1 3.6426(10) . ?
Mo3 O38 1.673(7) . ?
Mo3 O13 1.874(7) . ?
Mo3 O9 1.887(7) . ?
Mo3 O25 1.929(7) . ?
Mo3 O20 1.936(7) . ?
Mo3 O3 2.430(6) . ?
Mo4 O27 1.664(7) . ?
Mo4 O7 1.887(7) . ?
Mo4 O14 1.910(7) . ?
Mo4 O34 1.925(7) . ?
Mo4 O28 1.938(7) . ?
Mo4 O4 2.413(6) . ?
Mo5 O30 1.685(7) . ?
Mo5 O6 1.891(6) . ?
Mo5 O5 1.905(7) . ?
Mo5 O12 1.910(7) . ?
Mo5 O15 1.923(7) . ?
Mo5 O1 2.427(6) . ?
Mo6 O39 1.677(7) . ?
Mo6 O29 1.876(7) . ?
Mo6 O14 1.910(7) . ?
Mo6 O21 1.916(7) . ?
Mo6 O8 1.924(7) . ?
Mo6 O2 2.443(6) . ?
Mo7 O37 1.678(7) . ?
Mo7 O13 1.915(7) . ?
Mo7 O23 1.918(7) . ?
Mo7 O28 1.917(7) . ?
Mo7 O11 1.919(7) . ?
Mo7 O4 2.428(6) . ?
Mo8 O17 1.680(7) . ?
Mo8 O24 1.883(7) . ?
Mo8 O10 1.897(6) . ?
Mo8 O16 1.924(7) . ?
Mo8 O9 1.945(7) . ?
Mo8 O3 2.435(6) . ?
Mo9 O33 1.658(7) . ?
Mo9 O20 1.894(7) . ?
Mo9 O23 1.908(6) . ?
Mo9 O36 1.941(7) . ?
Mo9 O29 1.958(7) . ?
Mo9 O2 2.412(6) . ?
Mo10 O32 1.673(7) . ?
Mo10 O22 1.898(7) . ?
Mo10 O34 1.907(7) . ?
Mo10 O11 1.915(7) . ?
Mo10 O10 1.915(6) . ?
Mo10 O4 2.438(6) . ?
Mo11 O35 1.672(7) . ?
Mo11 O5 1.903(7) . ?
Mo11 O21 1.909(7) . ?
Mo11 O18 1.916(7) . ?
Mo11 O36 1.930(7) . ?
Mo11 O2 2.438(6) . ?
Mo12 O40 1.670(8) . ?
Mo12 O22 1.905(7) . ?
Mo12 O19 1.911(7) . ?
Mo12 O12 1.937(7) . ?
Mo12 O24 1.939(7) . ?
Mo12 O1 2.435(6) . ?
P1 O2 1.526(6) . ?
P1 O3 1.536(6) . ?
P1 O4 1.538(6) . ?
P1 O1 1.541(6) . ?
O26 Na1 2.320(8) . ?
O35 Na2 2.740(16) . ?
O38 Na2 2.686(15) 1_455 ?
C3A O3A 1.213(16) . ?
C3A N1A 1.351(19) . ?
C3A C4A 1.468(17) . ?
O3A Na1 2.350(12) . ?
C4A N2A 1.505(16) . ?
C4A H4AA 0.9700 . ?
C4A H4AB 0.9700 . ?
N1A C2A 1.58(2) . ?
N1A H1AA 0.8600 . ?
N2A H2A1 0.8900 . ?
N2A H2A2 0.8900 . ?
N2A H2A3 0.8900 . ?
O2A C1A 1.107(19) . ?
O2A Na2 2.16(2) . ?
C1A O1A 1.35(2) . ?
C1A C2A 1.52(3) . ?
C1A Na2 3.09(2) . ?
C2A H2AC 0.9700 . ?
C2A H2AD 0.9700 . ?
O2C Na1 2.331(15) . ?
Na2 O4C 2.41(3) 3_755 ?
